data_7150196
loop_
_publ_author_name
'Gregoli\'nski, Janusz'
'Lisowski, Jerzy'
'Lis, Tadeusz'

_publ_section_title
;
 New 2+2, 3+3 and 4+4 macrocycles derived from 1,2-diaminocyclohexane
 and 2,6-diformylpyridine.
;
_journal_issue 17
_journal_name_full 'Organic &amp; biomolecular chemistry'
_journal_page_first 3161
_journal_page_last 3166
_journal_paper_doi 10.1039/b505909g
_journal_volume 3
_journal_year 2005
_chemical_formula_moiety 'C26 H30 N6'
_chemical_formula_sum 'C26 H30 N6'
_chemical_formula_weight 426.56
_chemical_melting_point 370
_chemical_name_common imine
_chemical_name_systematic
;
8(R),13(R),23(S),28(S)-7,14,22,29,31,32-hexaazapentacyclo
[25.3.1.1^16,20^.0^8,13^.0^23,28^]-dotriconta-
1(31),2,4,6,14,16(32),17,19,21,29-decaene
;
_space_group_IT_number 14
_symmetry_cell_setting monoclinic
_symmetry_space_group_name_Hall '-P 2ybc'
_symmetry_space_group_name_H-M 'P 1 21/c 1'
_atom_sites_solution_hydrogens geom
_atom_sites_solution_primary direct
_atom_sites_solution_secondary difmap
_audit_creation_method SHELXL-97
_cell_angle_alpha 90.00
_cell_angle_beta 92.78(3)
_cell_angle_gamma 90.00
_cell_formula_units_Z 2
_cell_length_a 6.936(2)
_cell_length_b 16.389(3)
_cell_length_c 9.833(3)
_cell_measurement_reflns_used 12599
_cell_measurement_temperature 100(2)
_cell_measurement_theta_max 38
_cell_measurement_theta_min 4
_cell_volume 1116.4(5)
_computing_cell_refinement 'CrysAlis Red (Oxford Diffraction, 1995-2003)'
_computing_data_collection 'CrysAlis Red (Oxford Diffraction, 1995-2003)'
_computing_data_reduction 'CrysAlis Red (Oxford Diffraction, 1995-2003)'
_computing_molecular_graphics 'XP (Bruker, 1997)'
_computing_publication_material 'SHELXL-97 (Sheldrick, 1997)'
_computing_structure_refinement 'SHELXL-97 (Sheldrick, 1997)'
_computing_structure_solution 'SHELXS-97 (Sheldrick, 1997)'
_diffrn_ambient_temperature 100(2)
_diffrn_measured_fraction_theta_full 0.995
_diffrn_measured_fraction_theta_max 0.995
_diffrn_measurement_device_type 'Xcalibur PX \k-geometry diffractometer CCD detector'
_diffrn_measurement_method '\w scans'
_diffrn_radiation_monochromator graphite
_diffrn_radiation_source 'fine-focus sealed tube'
_diffrn_radiation_type MoK\a
_diffrn_radiation_wavelength 0.71073
_diffrn_reflns_av_R_equivalents 0.0426
_diffrn_reflns_av_sigmaI/netI 0.0674
_diffrn_reflns_limit_h_max 11
_diffrn_reflns_limit_h_min -12
_diffrn_reflns_limit_k_max 27
_diffrn_reflns_limit_k_min -28
_diffrn_reflns_limit_l_max 14
_diffrn_reflns_limit_l_min -17
_diffrn_reflns_number 26717
_diffrn_reflns_theta_full 38.00
_diffrn_reflns_theta_max 38.00
_diffrn_reflns_theta_min 4.33
_exptl_absorpt_coefficient_mu 0.078
_exptl_absorpt_correction_type none
_exptl_absorpt_process_details 'CrysAlis Red (Oxford Diffraction, 1995-2003)'
_exptl_crystal_colour colourless
_exptl_crystal_density_diffrn 1.269
_exptl_crystal_density_method 'not measured'
_exptl_crystal_description columns
_exptl_crystal_F_000 456
_exptl_crystal_size_max 0.30
_exptl_crystal_size_mid 0.30
_exptl_crystal_size_min 0.08
_refine_diff_density_max 0.54
_refine_diff_density_min -0.28
_refine_diff_density_rms 0.070
_refine_ls_extinction_method none
_refine_ls_goodness_of_fit_ref 1.123
_refine_ls_hydrogen_treatment mixed
_refine_ls_matrix_type full
_refine_ls_number_parameters 205
_refine_ls_number_reflns 6048
_refine_ls_number_restraints 0
_refine_ls_restrained_S_all 1.123
_refine_ls_R_factor_all 0.1100
_refine_ls_R_factor_gt 0.0630
_refine_ls_shift/su_max 0.011
_refine_ls_shift/su_mean 0.003
_refine_ls_structure_factor_coef Fsqd
_refine_ls_weighting_details 'calc w=1/[\s^2^(Fo^2^)+(0.0780P)^2^+0.0000P] where P=(Fo^2^+2Fc^2^)/3'
_refine_ls_weighting_scheme calc
_refine_ls_wR_factor_gt 0.1471
_refine_ls_wR_factor_ref 0.1656
_reflns_number_gt 4041
_reflns_number_total 6048
_reflns_threshold_expression >2sigma(I)
_cod_data_source_file b505909g.txt
_cod_data_source_block jg10dc
_cod_original_sg_symbol_H-M P21/c
_cod_database_code 7150196

loop_
_symmetry_equiv_pos_as_xyz
'x, y, z'
'-x, y+1/2, -z+1/2'
'-x, -y, -z'
'x, -y-1/2, z-1/2'

loop_
_atom_site_label
_atom_site_type_symbol
_atom_site_fract_x
_atom_site_fract_y
_atom_site_fract_z
_atom_site_U_iso_or_equiv
_atom_site_adp_type
_atom_site_occupancy
_atom_site_symmetry_multiplicity
_atom_site_calc_flag
_atom_site_refinement_flags
_atom_site_disorder_assembly
_atom_site_disorder_group
N1 N 0.46492(12) 0.58761(5) 0.09701(8) 0.01228(16) Uani 1 1 d . . .
N2 N 0.90831(13) 0.64529(5) -0.03047(8) 0.01414(17) Uani 1 1 d . . .
N3 N 0.84828(12) 0.54031(5) -0.27015(8) 0.01401(17) Uani 1 1 d . . .
C1 C 0.38950(14) 0.55697(6) 0.20968(10) 0.01192(18) Uani 1 1 d . . .
C2 C 0.48225(15) 0.56166(6) 0.33890(10) 0.01365(18) Uani 1 1 d . . .
C3 C 0.66340(15) 0.59768(7) 0.35220(10) 0.01530(19) Uani 1 1 d . . .
C4 C 0.74797(15) 0.62546(6) 0.23564(10) 0.01458(19) Uani 1 1 d . . .
C5 C 0.64403(14) 0.61926(6) 0.11064(10) 0.01267(18) Uani 1 1 d . . .
C6 C 0.72704(15) 0.64490(6) -0.01863(10) 0.01394(19) Uani 1 1 d . . .
C7 C 0.98207(14) 0.66451(6) -0.16392(9) 0.01291(18) Uani 1 1 d . . .
C8 C 1.16511(15) 0.71579(7) -0.14105(10) 0.01437(19) Uani 1 1 d . . .
C9 C 1.26804(15) 0.73181(6) -0.27209(10) 0.01490(19) Uani 1 1 d . . .
C10 C 1.31160(15) 0.65191(7) -0.34441(10) 0.0152(2) Uani 1 1 d . . .
C11 C 1.12636(15) 0.60293(7) -0.37049(10) 0.01426(19) Uani 1 1 d . . .
C12 C 1.02845(14) 0.58389(6) -0.23766(10) 0.01270(18) Uani 1 1 d . . .
C13 C 0.79875(14) 0.48468(6) -0.18816(10) 0.01318(18) Uani 1 1 d . . .
H2 H 0.4153(18) 0.5395(8) 0.4207(13) 0.012(3) Uiso 1 1 d . . .
H3 H 0.730(2) 0.6016(10) 0.4428(14) 0.022(3) Uiso 1 1 d . . .
H4 H 0.874(2) 0.6489(9) 0.2406(14) 0.026(4) Uiso 1 1 d . . .
H6 H 0.6314(19) 0.6607(9) -0.0928(13) 0.018(3) Uiso 1 1 d . . .
H7 H 0.8848(18) 0.6935(8) -0.2203(12) 0.012(3) Uiso 1 1 d . . .
H8A H 1.2489(19) 0.6854(10) -0.0740(14) 0.024(4) Uiso 1 1 d . . .
H8B H 1.126(2) 0.7680(10) -0.0991(14) 0.024(4) Uiso 1 1 d . . .
H9A H 1.1875(19) 0.7678(9) -0.3349(13) 0.021(3) Uiso 1 1 d . . .
H9B H 1.387(2) 0.7607(9) -0.2501(13) 0.017(3) Uiso 1 1 d . . .
H10A H 1.4093(19) 0.6191(9) -0.2891(13) 0.017(3) Uiso 1 1 d . . .
H10B H 1.3725(19) 0.6652(9) -0.4339(13) 0.018(3) Uiso 1 1 d . . .
H11A H 1.0317(19) 0.6341(9) -0.4314(14) 0.020(3) Uiso 1 1 d . . .
H11B H 1.148(2) 0.5506(9) -0.4172(14) 0.020(3) Uiso 1 1 d . . .
H12 H 1.1171(18) 0.5506(8) -0.1773(13) 0.011(3) Uiso 1 1 d . . .
H13 H 0.878(2) 0.4689(9) -0.1085(14) 0.021(3) Uiso 1 1 d . . .

loop_
_atom_site_aniso_label
_atom_site_aniso_U_11
_atom_site_aniso_U_22
_atom_site_aniso_U_33
_atom_site_aniso_U_23
_atom_site_aniso_U_13
_atom_site_aniso_U_12
N1 0.0135(4) 0.0113(4) 0.0123(3) 0.0001(3) 0.0031(3) 0.0005(3)
N2 0.0154(4) 0.0153(4) 0.0120(3) 0.0004(3) 0.0036(3) -0.0009(3)
N3 0.0140(4) 0.0141(4) 0.0140(4) -0.0005(3) 0.0013(3) -0.0017(3)
C1 0.0119(4) 0.0110(4) 0.0130(4) -0.0004(3) 0.0023(3) 0.0001(3)
C2 0.0162(5) 0.0137(4) 0.0112(4) 0.0007(3) 0.0020(3) -0.0007(3)
C3 0.0174(5) 0.0164(5) 0.0120(4) -0.0016(3) -0.0004(3) -0.0008(4)
C4 0.0131(4) 0.0155(5) 0.0152(4) -0.0019(3) 0.0017(3) -0.0017(3)
C5 0.0133(4) 0.0121(4) 0.0128(4) -0.0005(3) 0.0028(3) 0.0008(3)
C6 0.0149(4) 0.0143(4) 0.0127(4) -0.0001(3) 0.0022(3) -0.0018(3)
C7 0.0134(4) 0.0152(4) 0.0102(4) 0.0010(3) 0.0018(3) 0.0001(3)
C8 0.0151(4) 0.0164(5) 0.0117(4) -0.0007(3) 0.0016(3) -0.0020(4)
C9 0.0156(5) 0.0151(5) 0.0143(4) 0.0005(3) 0.0028(3) -0.0036(4)
C10 0.0148(5) 0.0169(5) 0.0142(4) -0.0002(4) 0.0041(3) -0.0023(4)
C11 0.0155(5) 0.0162(5) 0.0112(4) -0.0004(3) 0.0024(3) -0.0031(4)
C12 0.0126(4) 0.0131(4) 0.0124(4) 0.0008(3) 0.0009(3) -0.0013(3)
C13 0.0138(4) 0.0138(4) 0.0120(4) -0.0012(3) 0.0018(3) -0.0006(3)

loop_
_atom_type_symbol
_atom_type_description
_atom_type_scat_dispersion_real
_atom_type_scat_dispersion_imag
_atom_type_scat_source
C C 0.0033 0.0016 'International Tables Vol C Tables 4.2.6.8 and 6.1.1.4'
H H 0.0000 0.0000 'International Tables Vol C Tables 4.2.6.8 and 6.1.1.4'
N N 0.0061 0.0033 'International Tables Vol C Tables 4.2.6.8 and 6.1.1.4'

loop_
_geom_angle_atom_site_label_1
_geom_angle_atom_site_label_2
_geom_angle_atom_site_label_3
_geom_angle
_geom_angle_site_symmetry_1
_geom_angle_site_symmetry_3
_geom_angle_publ_flag
C1 N1 C5 117.10(9) . . ?
C6 N2 C7 118.29(9) . . ?
C13 N3 C12 117.71(9) . . ?
N1 C1 C2 123.21(9) . . ?
N1 C1 C13 115.48(9) . 3_665 ?
C2 C1 C13 121.29(9) . 3_665 ?
C3 C2 C1 118.90(9) . . ?
C3 C2 H2 121.6(7) . . ?
C1 C2 H2 119.5(7) . . ?
C2 C3 C4 118.55(9) . . ?
C2 C3 H3 119.6(8) . . ?
C4 C3 H3 121.9(8) . . ?
C3 C4 C5 118.76(10) . . ?
C3 C4 H4 120.8(8) . . ?
C5 C4 H4 120.4(8) . . ?
N1 C5 C4 123.31(9) . . ?
N1 C5 C6 114.76(9) . . ?
C4 C5 C6 121.90(9) . . ?
N2 C6 C5 120.56(9) . . ?
N2 C6 H6 124.0(8) . . ?
C5 C6 H6 115.4(8) . . ?
N2 C7 C8 108.04(8) . . ?
N2 C7 C12 108.98(8) . . ?
C8 C7 C12 110.35(8) . . ?
N2 C7 H7 110.6(7) . . ?
C8 C7 H7 111.2(8) . . ?
C12 C7 H7 107.6(7) . . ?
C9 C8 C7 112.91(8) . . ?
C9 C8 H8A 111.4(8) . . ?
C7 C8 H8A 106.1(8) . . ?
C9 C8 H8B 110.6(8) . . ?
C7 C8 H8B 106.8(8) . . ?
H8A C8 H8B 108.7(12) . . ?
C8 C9 C10 110.91(9) . . ?
C8 C9 H9A 110.6(7) . . ?
C10 C9 H9A 109.5(8) . . ?
C8 C9 H9B 109.0(7) . . ?
C10 C9 H9B 109.6(8) . . ?
H9A C9 H9B 107.1(11) . . ?
C11 C10 C9 110.20(9) . . ?
C11 C10 H10A 110.5(8) . . ?
C9 C10 H10A 110.5(8) . . ?
C11 C10 H10B 110.4(8) . . ?
C9 C10 H10B 108.6(8) . . ?
H10A C10 H10B 106.6(10) . . ?
C10 C11 C12 111.59(8) . . ?
C10 C11 H11A 110.6(8) . . ?
C12 C11 H11A 107.9(7) . . ?
C10 C11 H11B 113.0(8) . . ?
C12 C11 H11B 107.6(8) . . ?
H11A C11 H11B 105.8(11) . . ?
N3 C12 C11 108.82(8) . . ?
N3 C12 C7 108.94(8) . . ?
C11 C12 C7 109.63(8) . . ?
N3 C12 H12 111.1(7) . . ?
C11 C12 H12 109.4(7) . . ?
C7 C12 H12 108.9(7) . . ?
N3 C13 C1 120.16(9) . 3_665 ?
N3 C13 H13 122.8(8) . . ?
C1 C13 H13 117.1(8) 3_665 . ?

loop_
_geom_bond_atom_site_label_1
_geom_bond_atom_site_label_2
_geom_bond_distance
_geom_bond_site_symmetry_2
_geom_bond_publ_flag
N1 C1 1.3452(13) . ?
N1 C5 1.3470(13) . ?
N2 C6 1.2683(14) . ?
N2 C7 1.4656(13) . ?
N3 C13 1.2752(13) . ?
N3 C12 1.4612(13) . ?
C1 C2 1.3982(14) . ?
C1 C13 1.4794(14) 3_665 ?
C2 C3 1.3887(15) . ?
C2 H2 1.015(12) . ?
C3 C4 1.3893(15) . ?
C3 H3 0.984(14) . ?
C4 C5 1.3982(15) . ?
C4 H4 0.951(15) . ?
C5 C6 1.4814(14) . ?
C6 H6 0.996(13) . ?
C7 C8 1.5300(15) . ?
C7 C12 1.5485(15) . ?
C7 H7 0.976(13) . ?
C8 C9 1.5258(15) . ?
C8 H8A 0.992(15) . ?
C8 H8B 0.994(15) . ?
C9 C10 1.5273(15) . ?
C9 H9A 1.004(14) . ?
C9 H9B 0.969(14) . ?
C10 C11 1.5261(15) . ?
C10 H10A 1.004(14) . ?
C10 H10B 1.018(13) . ?
C11 C12 1.5331(14) . ?
C11 H11A 1.006(14) . ?
C11 H11B 0.987(15) . ?
C12 H12 0.997(13) . ?
C13 C1 1.4794(14) 3_665 ?
C13 H13 0.970(14) . ?

loop_
_geom_hbond_atom_site_label_D
_geom_hbond_atom_site_label_H
_geom_hbond_atom_site_label_A
_geom_hbond_distance_DH
_geom_hbond_distance_HA
_geom_hbond_distance_DA
_geom_hbond_angle_DHA
_geom_hbond_site_symmetry_A
C8 H8A N1 0.992(15) 2.720(15) 3.7074(16) 174.0(12) 1_655
C4 H4 N2 0.951(15) 2.689(14) 2.9106(16) 93.8(9) .
C2 H2 N3 1.015(12) 2.643(13) 2.8905(15) 93.6(8) 3_665
